data_4318656
loop_
_publ_author_name
'Javier Tercero'
'Carmen Diaz'
'Joan Ribas'
'Jos\'e Mah\'ia'
'Miguel Angel Maestro'

_publ_section_title
;
 New Oxamato-Bridged Trinuclear CuII-CuII-CuII Complexes with
 Hydrogen-Bond Supramolecular Structures: Synthesis and Magneto-Structural
 Studies
;
_journal_name_full 'Inorganic Chemistry'
_journal_page_first 5373
_journal_page_last 5381
_journal_paper_doi 10.1021/ic011081i
_journal_volume 41
_journal_year 2002
_chemical_formula_sum 'C22 H50 Cl Cu3 N7 O14 S'
_chemical_formula_weight 894.82
_chemical_name_systematic
;
 ?
;
_space_group_IT_number 14
_symmetry_cell_setting monoclinic
_symmetry_space_group_name_Hall '-P 2ybc'
_symmetry_space_group_name_H-M 'P 1 21/c 1'
_atom_sites_solution_hydrogens geom
_atom_sites_solution_primary direct
_atom_sites_solution_secondary difmap
_audit_creation_method SHELXL-97
_cell_angle_alpha 90.00
_cell_angle_beta 90.1230(10)
_cell_angle_gamma 90.00
_cell_formula_units_Z 4
_cell_length_a 6.69530(10)
_cell_length_b 18.2441(3)
_cell_length_c 31.6127(5)
_cell_measurement_temperature 298(2)
_cell_volume 3861.47(11)
_computing_cell_refinement 'Bruker SMART'
_computing_data_collection 'Bruker SMART'
_computing_data_reduction 'Bruker SAINT'
_computing_molecular_graphics 'Bruker SHELXTL'
_computing_publication_material 'Bruker SHELXTL'
_computing_structure_refinement 'SHELXL-97 (Sheldrick, 1997)'
_computing_structure_solution 'SHELXS-97 (Sheldrick, 1990)'
_diffrn_ambient_temperature 298(2)
_diffrn_measured_fraction_theta_full 0.991
_diffrn_measured_fraction_theta_max 0.991
_diffrn_measurement_device_type 'CCD area detector'
_diffrn_measurement_method 'phi and omega scans'
_diffrn_radiation_monochromator graphite
_diffrn_radiation_source 'fine-focus sealed tube'
_diffrn_radiation_type MoK\a
_diffrn_radiation_wavelength 0.71073
_diffrn_reflns_av_R_equivalents 0.0511
_diffrn_reflns_av_sigmaI/netI 0.0718
_diffrn_reflns_limit_h_max 8
_diffrn_reflns_limit_h_min -8
_diffrn_reflns_limit_k_max 23
_diffrn_reflns_limit_k_min -24
_diffrn_reflns_limit_l_max 33
_diffrn_reflns_limit_l_min -42
_diffrn_reflns_number 25882
_diffrn_reflns_theta_full 28.23
_diffrn_reflns_theta_max 28.23
_diffrn_reflns_theta_min 1.29
_diffrn_standards_decay_% -0.39
_exptl_absorpt_coefficient_mu 1.826
_exptl_absorpt_correction_T_max 1.000
_exptl_absorpt_correction_T_min 0.811
_exptl_absorpt_correction_type empirical
_exptl_absorpt_process_details Sadabs
_exptl_crystal_colour Blue
_exptl_crystal_density_diffrn 1.539
_exptl_crystal_density_method 'not measured'
_exptl_crystal_description Needle
_exptl_crystal_F_000 1852
_exptl_crystal_size_max 0.55
_exptl_crystal_size_mid 0.05
_exptl_crystal_size_min 0.05
_refine_diff_density_max 0.649
_refine_diff_density_min -0.645
_refine_diff_density_rms 0.111
_refine_ls_extinction_method none
_refine_ls_goodness_of_fit_ref 1.092
_refine_ls_hydrogen_treatment mixed
_refine_ls_matrix_type full
_refine_ls_number_parameters 465
_refine_ls_number_reflns 9435
_refine_ls_number_restraints 6
_refine_ls_restrained_S_all 1.094
_refine_ls_R_factor_all 0.1155
_refine_ls_R_factor_gt 0.0572
_refine_ls_shift/su_max 0.001
_refine_ls_shift/su_mean 0.000
_refine_ls_structure_factor_coef Fsqd
_refine_ls_weighting_details 'calc w=1/[\s^2^(Fo^2^)+(0.0712P)^2^+0.3440P] where P=(Fo^2^+2Fc^2^)/3'
_refine_ls_weighting_scheme calc
_refine_ls_wR_factor_gt 0.1285
_refine_ls_wR_factor_ref 0.1578
_reflns_number_gt 5689
_reflns_number_total 9435
_reflns_threshold_expression >2sigma(I)
_cod_data_source_file ic011081i_3.cif
_cod_data_source_block complex2
_cod_depositor_comments
;
The following automatic conversions were performed:

'_symmetry_cell_setting' value 'Monoclinic' changed to 'monoclinic'
according to the built-in table from CIF Core dictionary named
'cif_core.dic' version 2.4.1 from 2010-06-29.

Automatic conversion script
Id: cif_fix_values 1646 2011-03-28 12:23:43Z adriana 
;
_cod_database_code 4318656

loop_
_symmetry_equiv_pos_as_xyz
'x, y, z'
'-x, y+1/2, -z+1/2'
'-x, -y, -z'
'x, -y-1/2, z-1/2'

loop_
_atom_site_label
_atom_site_type_symbol
_atom_site_fract_x
_atom_site_fract_y
_atom_site_fract_z
_atom_site_U_iso_or_equiv
_atom_site_adp_type
_atom_site_occupancy
_atom_site_symmetry_multiplicity
_atom_site_calc_flag
_atom_site_refinement_flags
_atom_site_disorder_assembly
_atom_site_disorder_group
Cu1 Cu 0.38165(8) 0.44145(3) 0.243256(16) 0.03862(16) Uani 1 1 d . . .
Cu2 Cu 0.32958(8) 0.54776(3) 0.085970(16) 0.03402(15) Uani 1 1 d . . .
Cu3 Cu 0.41627(9) 0.75878(3) -0.029463(18) 0.04655(17) Uani 1 1 d . . .
Cl1 Cl 1.0731(3) 0.48586(11) 0.39994(5) 0.0820(5) Uani 1 1 d . . .
S1 S 0.0672(3) 0.21782(8) 0.21102(6) 0.0778(5) Uani 1 1 d . . .
O1 O 0.1934(5) 0.49191(17) 0.20424(9) 0.0435(7) Uani 1 1 d . . .
O2 O 0.5561(5) 0.43545(17) 0.18120(9) 0.0467(8) Uani 1 1 d . . .
O3 O 0.5131(4) 0.47927(16) 0.11561(9) 0.0409(7) Uani 1 1 d . . .
O4 O 0.5351(4) 0.57514(15) 0.04379(9) 0.0387(7) Uani 1 1 d . . .
O5 O 0.2330(5) 0.72608(16) 0.01519(9) 0.0434(7) Uani 1 1 d . . .
O6 O 0.5849(4) 0.65981(15) -0.00586(9) 0.0404(7) Uani 1 1 d . . .
O7 O 0.9951(15) 0.5439(5) 0.3776(3) 0.160(5) Uani 0.765(10) 1 d PD A 1
O8 O 1.2915(11) 0.4959(5) 0.3990(3) 0.144(4) Uani 0.765(10) 1 d PD A 1
O9 O 1.0267(17) 0.4891(6) 0.4426(2) 0.151(4) Uani 0.765(10) 1 d PD A 1
O10 O 1.0616(18) 0.4155(6) 0.3816(5) 0.182(6) Uani 0.765(10) 1 d PD A 1
O7' O 1.126(5) 0.492(2) 0.3591(11) 0.193(17) Uiso 0.235(10) 1 d PD A 2
O8' O 1.178(6) 0.510(2) 0.4304(11) 0.158(14) Uiso 0.235(10) 1 d PD A 2
O9' O 0.848(3) 0.4959(11) 0.4010(6) 0.082(7) Uiso 0.235(10) 1 d PD A 2
O10' O 0.982(6) 0.424(2) 0.3982(13) 0.149(16) Uiso 0.235(10) 1 d PD A 2
N1 N 0.5833(7) 0.3982(2) 0.28434(13) 0.0577(11) Uani 1 1 d . . .
N2 N 0.4673(7) 0.5411(2) 0.26720(13) 0.0531(11) Uani 1 1 d . . .
N3 N 0.1702(5) 0.53916(18) 0.13665(11) 0.0345(8) Uani 1 1 d . . .
N4 N 0.1910(5) 0.63347(18) 0.06444(10) 0.0338(8) Uani 1 1 d . . .
N5 N 0.5095(8) 0.8460(2) 0.00531(17) 0.0751(15) Uani 1 1 d . . .
N6 N 0.6115(9) 0.7913(3) -0.07435(18) 0.0859(17) Uani 1 1 d . . .
N7 N 0.2441(8) 0.3482(2) 0.23586(17) 0.0722(14) Uani 1 1 d . . .
C1 C 0.7083(15) 0.4589(4) 0.2976(3) 0.148(5) Uani 1 1 d . . .
H1A H 0.7665 0.4468 0.3248 0.178 Uiso 1 1 calc R . .
H1B H 0.8172 0.4636 0.2776 0.178 Uiso 1 1 calc R . .
C2 C 0.6160(11) 0.5259(3) 0.3011(2) 0.086(2) Uani 1 1 d . . .
H2A H 0.7171 0.5640 0.3005 0.103 Uiso 1 1 calc R . .
H2B H 0.5495 0.5285 0.3283 0.103 Uiso 1 1 calc R . .
C3 C 0.7127(10) 0.3438(4) 0.2626(2) 0.098(3) Uani 1 1 d . . .
H3A H 0.8109 0.3256 0.2822 0.147 Uiso 1 1 calc R . .
H3B H 0.7785 0.3668 0.2392 0.147 Uiso 1 1 calc R . .
H3C H 0.6323 0.3038 0.2526 0.147 Uiso 1 1 calc R . .
C4 C 0.4870(12) 0.3609(4) 0.3199(2) 0.108(3) Uani 1 1 d . . .
H4A H 0.5834 0.3526 0.3419 0.162 Uiso 1 1 calc R . .
H4B H 0.4339 0.3148 0.3105 0.162 Uiso 1 1 calc R . .
H4C H 0.3806 0.3909 0.3306 0.162 Uiso 1 1 calc R . .
C5 C 0.5532(13) 0.5885(4) 0.2341(2) 0.107(3) Uani 1 1 d . . .
H5A H 0.5804 0.6361 0.2458 0.161 Uiso 1 1 calc R . .
H5B H 0.4600 0.5931 0.2112 0.161 Uiso 1 1 calc R . .
H5C H 0.6751 0.5672 0.2240 0.161 Uiso 1 1 calc R . .
C6 C 0.2929(12) 0.5785(4) 0.2858(2) 0.100(2) Uani 1 1 d . . .
H6A H 0.3368 0.6208 0.3013 0.151 Uiso 1 1 calc R . .
H6B H 0.2246 0.5455 0.3045 0.151 Uiso 1 1 calc R . .
H6C H 0.2037 0.5936 0.2636 0.151 Uiso 1 1 calc R . .
C7 C 0.2564(6) 0.5017(2) 0.16662(13) 0.0337(9) Uani 1 1 d . . .
C8 C 0.4594(6) 0.4689(2) 0.15356(13) 0.0334(9) Uani 1 1 d . . .
C9 C -0.0204(6) 0.5769(2) 0.14432(14) 0.0415(10) Uani 1 1 d . . .
H9A H -0.0463 0.5773 0.1745 0.050 Uiso 1 1 calc R . .
H9B H -0.1269 0.5494 0.1308 0.050 Uiso 1 1 calc R . .
C10 C -0.0251(6) 0.6562(2) 0.12783(13) 0.0375(10) Uani 1 1 d . . .
C11 C -0.0031(6) 0.6603(3) 0.07946(13) 0.0427(11) Uani 1 1 d . . .
H11A H -0.1084 0.6315 0.0664 0.051 Uiso 1 1 calc R . .
H11B H -0.0201 0.7108 0.0705 0.051 Uiso 1 1 calc R . .
C12 C 0.1363(8) 0.7016(3) 0.14935(17) 0.0618(15) Uani 1 1 d . . .
H12A H 0.1217 0.6980 0.1795 0.093 Uiso 1 1 calc R . .
H12B H 0.1239 0.7519 0.1408 0.093 Uiso 1 1 calc R . .
H12C H 0.2654 0.6834 0.1413 0.093 Uiso 1 1 calc R . .
C13 C -0.2334(7) 0.6872(3) 0.13872(16) 0.0588(14) Uani 1 1 d . . .
H13A H -0.2521 0.6862 0.1688 0.088 Uiso 1 1 calc R . .
H13B H -0.3344 0.6578 0.1253 0.088 Uiso 1 1 calc R . .
H13C H -0.2433 0.7367 0.1288 0.088 Uiso 1 1 calc R . .
C14 C 0.2861(6) 0.6677(2) 0.03505(12) 0.0334(9) Uani 1 1 d . . .
C15 C 0.4858(6) 0.6315(2) 0.02312(13) 0.0327(9) Uani 1 1 d . . .
C16 C 0.6481(13) 0.8873(4) -0.0231(3) 0.123(3) Uani 1 1 d . . .
H16A H 0.5722 0.9216 -0.0402 0.147 Uiso 1 1 calc R . .
H16B H 0.7422 0.9151 -0.0061 0.147 Uiso 1 1 calc R . .
C17 C 0.7580(14) 0.8364(5) -0.0509(4) 0.142(4) Uani 1 1 d . . .
H17A H 0.8444 0.8051 -0.0341 0.170 Uiso 1 1 calc R . .
H17B H 0.8404 0.8638 -0.0705 0.170 Uiso 1 1 calc R . .
C18 C 0.3435(13) 0.8930(3) 0.0180(3) 0.108(3) Uani 1 1 d . . .
H18A H 0.3936 0.9332 0.0345 0.163 Uiso 1 1 calc R . .
H18B H 0.2508 0.8651 0.0347 0.163 Uiso 1 1 calc R . .
H18C H 0.2771 0.9115 -0.0067 0.163 Uiso 1 1 calc R . .
C19 C 0.6115(14) 0.8183(4) 0.0445(2) 0.125(4) Uani 1 1 d . . .
H19A H 0.6578 0.8591 0.0610 0.188 Uiso 1 1 calc R . .
H19B H 0.7230 0.7881 0.0366 0.188 Uiso 1 1 calc R . .
H19C H 0.5189 0.7899 0.0608 0.188 Uiso 1 1 calc R . .
C20 C 0.5125(14) 0.8327(5) -0.1082(3) 0.142(4) Uani 1 1 d . . .
H20A H 0.6094 0.8468 -0.1290 0.213 Uiso 1 1 calc R . .
H20B H 0.4514 0.8757 -0.0965 0.213 Uiso 1 1 calc R . .
H20C H 0.4121 0.8026 -0.1212 0.213 Uiso 1 1 calc R . .
C21 C 0.7169(12) 0.7279(4) -0.0940(2) 0.118(3) Uani 1 1 d . . .
H21A H 0.8091 0.7455 -0.1149 0.177 Uiso 1 1 calc R . .
H21B H 0.6211 0.6961 -0.1072 0.177 Uiso 1 1 calc R . .
H21C H 0.7885 0.7013 -0.0726 0.177 Uiso 1 1 calc R . .
C22 C 0.1730(8) 0.2941(3) 0.22538(17) 0.0531(13) Uani 1 1 d . . .
O1S O 0.2019(5) 0.46462(17) 0.03777(11) 0.0515(8) Uani 1 1 d . . .
H1SA H 0.2418 0.4204 0.0380 0.062 Uiso 1 1 d R . .
H1SB H 0.1151 0.4783 0.0198 0.062 Uiso 1 1 d R . .
O2S O 0.2424(6) 0.7006(2) -0.06806(12) 0.0781(12) Uani 1 1 d . . .
H2SA H 0.2558 0.6544 -0.0696 0.094 Uiso 1 1 d R . .
H2SB H 0.1545 0.7222 -0.0830 0.094 Uiso 1 1 d R . .
O3S O -0.2048(5) 0.44617(18) 0.04398(13) 0.0627(10) Uani 1 1 d . . .
H3SA H -0.2113 0.4762 0.0212 0.094 Uiso 1 1 d R . .
H3SB H -0.2913 0.4784 0.0669 0.094 Uiso 1 1 d R . .
O4S O 0.1811(17) 0.6665(7) -0.1462(3) 0.166(6) Uani 0.765(10) 1 d P A 1
H4SA H 0.1734 0.7018 -0.1692 0.19(5) Uiso 1 1 d R A 1
H4SB H 0.2577 0.6441 -0.1681 0.34(9) Uiso 1 1 d R A 1
O4S' O 0.294(4) 0.6989(10) -0.1561(6) 0.055(6) Uani 0.235(10) 1 d P A 2

loop_
_atom_site_aniso_label
_atom_site_aniso_U_11
_atom_site_aniso_U_22
_atom_site_aniso_U_33
_atom_site_aniso_U_23
_atom_site_aniso_U_13
_atom_site_aniso_U_12
Cu1 0.0395(3) 0.0401(3) 0.0362(3) 0.0063(2) 0.0013(2) 0.0012(2)
Cu2 0.0307(3) 0.0378(3) 0.0336(3) 0.0043(2) 0.0049(2) 0.0065(2)
Cu3 0.0520(4) 0.0406(3) 0.0471(3) 0.0114(3) 0.0086(3) 0.0036(3)
Cl1 0.0843(13) 0.1014(13) 0.0602(10) -0.0037(9) 0.0018(9) 0.0183(10)
S1 0.0770(11) 0.0447(7) 0.1116(13) -0.0002(8) -0.0164(10) -0.0040(7)
O1 0.0400(18) 0.0583(19) 0.0322(16) 0.0064(14) 0.0042(14) 0.0085(15)
O2 0.0436(19) 0.061(2) 0.0359(17) 0.0087(15) 0.0032(14) 0.0157(16)
O3 0.0379(18) 0.0511(18) 0.0338(16) 0.0070(14) 0.0079(13) 0.0131(14)
O4 0.0335(17) 0.0389(16) 0.0438(17) 0.0078(14) 0.0089(13) 0.0057(13)
O5 0.0480(19) 0.0392(16) 0.0431(18) 0.0122(14) 0.0105(14) 0.0118(14)
O6 0.0369(17) 0.0420(16) 0.0423(17) 0.0092(14) 0.0127(14) 0.0032(13)
O7 0.227(11) 0.149(7) 0.105(6) 0.017(5) -0.007(7) 0.118(8)
O8 0.075(6) 0.169(8) 0.188(10) 0.001(7) 0.029(6) -0.012(5)
O9 0.175(10) 0.209(10) 0.069(5) -0.001(5) 0.046(5) 0.000(8)
O10 0.158(10) 0.143(9) 0.244(14) -0.116(10) -0.058(10) 0.059(7)
N1 0.069(3) 0.061(3) 0.043(2) 0.009(2) -0.005(2) 0.018(2)
N2 0.065(3) 0.049(2) 0.046(2) 0.0010(19) -0.010(2) -0.001(2)
N3 0.0285(19) 0.0379(18) 0.0370(19) 0.0047(15) 0.0046(15) 0.0067(15)
N4 0.0281(18) 0.0396(19) 0.0336(19) 0.0022(15) 0.0037(15) 0.0045(15)
N5 0.097(4) 0.044(2) 0.083(4) 0.008(2) -0.014(3) -0.014(3)
N6 0.085(4) 0.084(4) 0.089(4) 0.044(3) 0.032(3) 0.007(3)
N7 0.077(3) 0.046(3) 0.094(4) 0.002(3) -0.008(3) -0.016(2)
C1 0.166(9) 0.093(6) 0.184(10) 0.005(6) -0.132(9) -0.009(6)
C2 0.105(6) 0.070(4) 0.083(5) -0.013(4) -0.043(4) -0.003(4)
C3 0.087(5) 0.134(6) 0.072(4) 0.033(4) 0.010(4) 0.061(5)
C4 0.124(6) 0.140(7) 0.059(4) 0.046(4) 0.026(4) 0.055(5)
C5 0.165(8) 0.080(5) 0.077(5) 0.015(4) -0.011(5) -0.068(5)
C6 0.114(6) 0.093(5) 0.094(5) -0.033(4) -0.006(5) 0.038(5)
C7 0.032(2) 0.036(2) 0.033(2) -0.0017(17) 0.0033(18) -0.0018(17)
C8 0.031(2) 0.034(2) 0.035(2) 0.0000(18) -0.0003(18) -0.0002(17)
C9 0.028(2) 0.053(3) 0.044(3) 0.004(2) 0.0091(19) 0.005(2)
C10 0.032(2) 0.044(2) 0.037(2) -0.0044(19) 0.0061(18) 0.0075(19)
C11 0.033(2) 0.053(3) 0.042(3) 0.008(2) 0.006(2) 0.010(2)
C12 0.065(4) 0.058(3) 0.062(3) -0.021(3) -0.004(3) -0.005(3)
C13 0.051(3) 0.070(3) 0.056(3) 0.004(3) 0.016(3) 0.025(3)
C14 0.030(2) 0.040(2) 0.030(2) -0.0030(18) -0.0028(17) 0.0047(18)
C15 0.028(2) 0.036(2) 0.034(2) -0.0014(18) 0.0035(18) -0.0015(17)
C16 0.107(7) 0.062(4) 0.199(10) 0.014(6) 0.009(7) -0.029(5)
C17 0.112(8) 0.117(7) 0.196(11) 0.055(8) 0.041(8) -0.032(6)
C18 0.149(8) 0.043(3) 0.133(7) -0.019(4) 0.013(6) 0.016(4)
C19 0.181(9) 0.081(5) 0.113(6) 0.007(4) -0.089(7) -0.036(5)
C20 0.151(8) 0.162(8) 0.114(7) 0.096(6) 0.060(6) 0.048(7)
C21 0.113(6) 0.132(7) 0.109(6) 0.045(5) 0.076(5) 0.043(5)
C22 0.045(3) 0.051(3) 0.063(3) 0.012(3) -0.007(2) 0.005(2)
O1S 0.0419(19) 0.0481(18) 0.065(2) -0.0136(16) -0.0047(17) 0.0060(15)
O2S 0.088(3) 0.086(3) 0.061(2) -0.003(2) -0.018(2) 0.001(2)
O3S 0.045(2) 0.060(2) 0.083(3) -0.0118(19) 0.0018(19) 0.0057(17)
O4S 0.182(11) 0.272(15) 0.042(4) -0.031(7) -0.024(6) 0.170(10)
O4S' 0.088(16) 0.058(10) 0.020(8) -0.013(7) -0.004(8) 0.021(9)

loop_
_atom_type_symbol
_atom_type_description
_atom_type_scat_dispersion_real
_atom_type_scat_dispersion_imag
_atom_type_scat_source
C C 0.0033 0.0016 'International Tables Vol C Tables 4.2.6.8 and 6.1.1.4'
H H 0.0000 0.0000 'International Tables Vol C Tables 4.2.6.8 and 6.1.1.4'
N N 0.0061 0.0033 'International Tables Vol C Tables 4.2.6.8 and 6.1.1.4'
O O 0.0106 0.0060 'International Tables Vol C Tables 4.2.6.8 and 6.1.1.4'
S S 0.1246 0.1234 'International Tables Vol C Tables 4.2.6.8 and 6.1.1.4'
Cl Cl 0.1484 0.1585 'International Tables Vol C Tables 4.2.6.8 and 6.1.1.4'
Cu Cu 0.3201 1.2651 'International Tables Vol C Tables 4.2.6.8 and 6.1.1.4'

loop_
_geom_angle_atom_site_label_1
_geom_angle_atom_site_label_2
_geom_angle_atom_site_label_3
_geom_angle
_geom_angle_site_symmetry_1
_geom_angle_site_symmetry_3
_geom_angle_publ_flag
N7 Cu1 O1 91.79(17) . . ?
N7 Cu1 N1 92.9(2) . . ?
O1 Cu1 N1 175.25(16) . . ?
N7 Cu1 N2 161.8(2) . . ?
O1 Cu1 N2 89.72(15) . . ?
N1 Cu1 N2 85.60(17) . . ?
N7 Cu1 O2 95.59(18) . . ?
O1 Cu1 O2 79.30(11) . . ?
N1 Cu1 O2 100.94(15) . . ?
N2 Cu1 O2 102.48(15) . . ?
N3 Cu2 N4 95.26(14) . . ?
N3 Cu2 O4 164.41(14) . . ?
N4 Cu2 O4 83.85(13) . . ?
N3 Cu2 O3 84.25(13) . . ?
N4 Cu2 O3 165.29(14) . . ?
O4 Cu2 O3 92.67(12) . . ?
N3 Cu2 O1S 106.78(14) . . ?
N4 Cu2 O1S 96.99(13) . . ?
O4 Cu2 O1S 88.75(12) . . ?
O3 Cu2 O1S 97.22(12) . . ?
O5 Cu3 O2S 85.02(15) . . ?
O5 Cu3 N6 178.33(19) . . ?
O2S Cu3 N6 96.0(2) . . ?
O5 Cu3 N5 92.33(18) . . ?
O2S Cu3 N5 158.1(2) . . ?
N6 Cu3 N5 87.2(2) . . ?
O5 Cu3 O6 80.35(11) . . ?
O2S Cu3 O6 93.88(14) . . ?
N6 Cu3 O6 98.24(17) . . ?
N5 Cu3 O6 107.15(16) . . ?
O8' Cl1 O10' 127(2) . . ?
O8' Cl1 O7' 123.6(19) . . ?
O10' Cl1 O7' 99(2) . . ?
O8' Cl1 O7 109.4(17) . . ?
O10' Cl1 O7 118(2) . . ?
O7' Cl1 O7 62.5(18) . . ?
O8' Cl1 O9 51.0(19) . . ?
O10' Cl1 O9 88.3(18) . . ?
O7' Cl1 O9 172.2(19) . . ?
O7 Cl1 O9 112.4(5) . . ?
O8' Cl1 O10 131.1(18) . . ?
O10' Cl1 O10 32.5(18) . . ?
O7' Cl1 O10 72.6(18) . . ?
O7 Cl1 O10 118.0(7) . . ?
O9 Cl1 O10 115.2(9) . . ?
O8' Cl1 O8 54.9(19) . . ?
O10' Cl1 O8 125(2) . . ?
O7' Cl1 O8 73.0(14) . . ?
O7 Cl1 O8 105.7(6) . . ?
O9 Cl1 O8 103.8(6) . . ?
O10 Cl1 O8 99.1(6) . . ?
O8' Cl1 O9' 119(2) . . ?
O10' Cl1 O9' 69(2) . . ?
O7' Cl1 O9' 105.8(15) . . ?
O7 Cl1 O9' 62.8(8) . . ?
O9 Cl1 O9' 75.5(8) . . ?
O10 Cl1 O9' 93.8(9) . . ?
O8 Cl1 O9' 165.9(8) . . ?
C7 O1 Cu1 115.6(3) . . ?
C8 O2 Cu1 108.2(3) . . ?
C8 O3 Cu2 111.4(3) . . ?
C15 O4 Cu2 111.9(3) . . ?
C14 O5 Cu3 115.4(3) . . ?
C15 O6 Cu3 108.0(3) . . ?
Cl1 O9' O10' 48.9(15) . . ?
Cl1 O10' O9' 62(2) . . ?
C1 N1 C4 112.8(6) . . ?
C1 N1 C3 107.9(6) . . ?
C4 N1 C3 107.6(5) . . ?
C1 N1 Cu1 105.7(4) . . ?
C4 N1 Cu1 112.2(4) . . ?
C3 N1 Cu1 110.6(3) . . ?
C5 N2 C6 108.7(5) . . ?
C5 N2 C2 111.0(5) . . ?
C6 N2 C2 109.2(5) . . ?
C5 N2 Cu1 111.6(4) . . ?
C6 N2 Cu1 109.7(4) . . ?
C2 N2 Cu1 106.7(3) . . ?
C7 N3 C9 120.6(3) . . ?
C7 N3 Cu2 113.6(3) . . ?
C9 N3 Cu2 125.4(3) . . ?
C14 N4 C11 120.7(3) . . ?
C14 N4 Cu2 114.0(3) . . ?
C11 N4 Cu2 125.3(3) . . ?
C18 N5 C16 110.0(5) . . ?
C18 N5 C19 108.4(6) . . ?
C16 N5 C19 112.5(6) . . ?
C18 N5 Cu3 112.1(4) . . ?
C16 N5 Cu3 105.1(5) . . ?
C19 N5 Cu3 108.8(4) . . ?
C20 N6 C17 112.2(7) . . ?
C20 N6 C21 108.0(6) . . ?
C17 N6 C21 109.1(7) . . ?
C20 N6 Cu3 111.8(5) . . ?
C17 N6 Cu3 103.9(5) . . ?
C21 N6 Cu3 111.9(4) . . ?
C22 N7 Cu1 169.7(5) . . ?
C2 C1 N1 116.3(7) . . ?
C1 C2 N2 114.1(5) . . ?
O1 C7 N3 127.2(4) . . ?
O1 C7 C8 119.3(4) . . ?
N3 C7 C8 113.5(4) . . ?
O2 C8 O3 126.1(4) . . ?
O2 C8 C7 117.3(4) . . ?
O3 C8 C7 116.6(4) . . ?
N3 C9 C10 113.7(3) . . ?
C12 C10 C11 110.4(4) . . ?
C12 C10 C9 110.2(4) . . ?
C11 C10 C9 112.3(4) . . ?
C12 C10 C13 110.1(4) . . ?
C11 C10 C13 107.0(4) . . ?
C9 C10 C13 106.6(4) . . ?
N4 C11 C10 113.1(3) . . ?
O5 C14 N4 128.1(4) . . ?
O5 C14 C15 118.4(4) . . ?
N4 C14 C15 113.6(3) . . ?
O6 C15 O4 125.5(4) . . ?
O6 C15 C14 117.9(4) . . ?
O4 C15 C14 116.7(3) . . ?
C17 C16 N5 110.5(6) . . ?
C16 C17 N6 108.5(7) . . ?
N7 C22 S1 178.7(6) . . ?

loop_
_geom_bond_atom_site_label_1
_geom_bond_atom_site_label_2
_geom_bond_distance
_geom_bond_site_symmetry_2
_geom_bond_publ_flag
Cu1 N7 1.948(4) . ?
Cu1 O1 1.988(3) . ?
Cu1 N1 2.031(4) . ?
Cu1 N2 2.050(4) . ?
Cu1 O2 2.288(3) . ?
Cu2 N3 1.933(3) . ?
Cu2 N4 1.941(3) . ?
Cu2 O4 1.982(3) . ?
Cu2 O3 1.986(3) . ?
Cu2 O1S 2.313(3) . ?
Cu3 O5 1.965(3) . ?
Cu3 O2S 1.991(4) . ?
Cu3 N6 2.020(5) . ?
Cu3 N5 2.031(5) . ?
Cu3 O6 2.256(3) . ?
Cl1 O8' 1.27(3) . ?
Cl1 O10' 1.29(4) . ?
Cl1 O7' 1.34(4) . ?
Cl1 O7 1.376(7) . ?
Cl1 O9 1.386(7) . ?
Cl1 O10 1.410(9) . ?
Cl1 O8 1.474(7) . ?
Cl1 O9' 1.52(2) . ?
S1 C22 1.625(6) . ?
O1 C7 1.275(5) . ?
O2 C8 1.246(5) . ?
O3 C8 1.267(5) . ?
O4 C15 1.262(5) . ?
O5 C14 1.287(5) . ?
O6 C15 1.244(5) . ?
O9' O10' 1.59(5) . ?
N1 C1 1.450(8) . ?
N1 C4 1.464(7) . ?
N1 C3 1.486(7) . ?
N2 C5 1.474(7) . ?
N2 C6 1.476(8) . ?
N2 C2 1.486(7) . ?
N3 C7 1.303(5) . ?
N3 C9 1.470(5) . ?
N4 C14 1.289(5) . ?
N4 C11 1.469(5) . ?
N5 C18 1.461(8) . ?
N5 C16 1.497(9) . ?
N5 C19 1.500(8) . ?
N6 C20 1.466(9) . ?
N6 C17 1.479(11) . ?
N6 C21 1.492(9) . ?
N7 C22 1.145(6) . ?
C1 C2 1.374(9) . ?
C7 C8 1.542(6) . ?
C9 C10 1.539(6) . ?
C10 C12 1.520(6) . ?
C10 C11 1.538(6) . ?
C10 C13 1.544(6) . ?
C14 C15 1.539(5) . ?
C16 C17 1.476(12) . ?

loop_
_geom_hbond_atom_site_label_D
_geom_hbond_atom_site_label_H
_geom_hbond_atom_site_label_A
_geom_hbond_distance_DH
_geom_hbond_distance_HA
_geom_hbond_distance_DA
_geom_hbond_angle_DHA
_geom_hbond_site_symmetry_A
O1S H1SA O6 0.85 2.13 2.866(4) 145.1 3_665
O1S H1SB O3S 0.85 2.52 3.054(5) 122.2 3_565
O2S H2SA O3S 0.85 2.03 2.796(5) 148.7 3_565
O3S H3SA O1S 0.91 2.15 3.054(5) 171.6 3_565
O3S H3SB O3 1.10 2.02 3.013(5) 148.0 1_455
O3S H3SB O4 1.10 2.23 2.927(4) 118.9 1_455
O4S H4SA S1 0.97 2.55 3.376(9) 143.3 3_565
O4S H4SB O2 0.95 1.96 2.790(9) 144.5 3_665

loop_
_geom_torsion_atom_site_label_1
_geom_torsion_atom_site_label_2
_geom_torsion_atom_site_label_3
_geom_torsion_atom_site_label_4
_geom_torsion
_geom_torsion_site_symmetry_1
_geom_torsion_site_symmetry_2
_geom_torsion_site_symmetry_3
_geom_torsion_site_symmetry_4
_geom_torsion_publ_flag
N7 Cu1 O1 C7 -99.8(3) . . . . ?
N1 Cu1 O1 C7 88.9(19) . . . . ?
N2 Cu1 O1 C7 98.3(3) . . . . ?
O2 Cu1 O1 C7 -4.5(3) . . . . ?
N7 Cu1 O2 C8 94.1(3) . . . . ?
O1 Cu1 O2 C8 3.4(3) . . . . ?
N1 Cu1 O2 C8 -171.8(3) . . . . ?
N2 Cu1 O2 C8 -83.9(3) . . . . ?
N3 Cu2 O3 C8 -7.7(3) . . . . ?
N4 Cu2 O3 C8 81.1(6) . . . . ?
O4 Cu2 O3 C8 157.0(3) . . . . ?
O1S Cu2 O3 C8 -113.9(3) . . . . ?
N3 Cu2 O4 C15 -88.2(5) . . . . ?
N4 Cu2 O4 C15 -0.6(3) . . . . ?
O3 Cu2 O4 C15 -166.3(3) . . . . ?
O1S Cu2 O4 C15 96.5(3) . . . . ?
O2S Cu3 O5 C14 93.5(3) . . . . ?
N6 Cu3 O5 C14 -34(7) . . . . ?
N5 Cu3 O5 C14 -108.3(3) . . . . ?
O6 Cu3 O5 C14 -1.3(3) . . . . ?
O5 Cu3 O6 C15 0.5(3) . . . . ?
O2S Cu3 O6 C15 -83.8(3) . . . . ?
N6 Cu3 O6 C15 179.6(3) . . . . ?
N5 Cu3 O6 C15 90.0(3) . . . . ?
O8' Cl1 O9' O10' -121(3) . . . . ?
O7' Cl1 O9' O10' 94(3) . . . . ?
O7 Cl1 O9' O10' 141(2) . . . . ?
O9 Cl1 O9' O10' -94(2) . . . . ?
O10 Cl1 O9' O10' 21(2) . . . . ?
O8 Cl1 O9' O10' 177(4) . . . . ?
O8' Cl1 O10' O9' 111(3) . . . . ?
O7' Cl1 O10' O9' -103.4(18) . . . . ?
O7 Cl1 O10' O9' -39.7(18) . . . . ?
O9 Cl1 O10' O9' 75.0(12) . . . . ?
O10 Cl1 O10' O9' -138(5) . . . . ?
O8 Cl1 O10' O9' -179.2(11) . . . . ?
N7 Cu1 N1 C1 -177.5(6) . . . . ?
O1 Cu1 N1 C1 -6(2) . . . . ?
N2 Cu1 N1 C1 -15.7(6) . . . . ?
O2 Cu1 N1 C1 86.2(6) . . . . ?
N7 Cu1 N1 C4 -54.2(5) . . . . ?
O1 Cu1 N1 C4 117.1(18) . . . . ?
N2 Cu1 N1 C4 107.7(4) . . . . ?
O2 Cu1 N1 C4 -150.4(4) . . . . ?
N7 Cu1 N1 C3 66.0(4) . . . . ?
O1 Cu1 N1 C3 -122.7(18) . . . . ?
N2 Cu1 N1 C3 -132.2(4) . . . . ?
O2 Cu1 N1 C3 -30.3(4) . . . . ?
N7 Cu1 N2 C5 -155.1(6) . . . . ?
O1 Cu1 N2 C5 -60.2(5) . . . . ?
N1 Cu1 N2 C5 119.0(5) . . . . ?
O2 Cu1 N2 C5 18.8(5) . . . . ?
N7 Cu1 N2 C6 -34.6(8) . . . . ?
O1 Cu1 N2 C6 60.3(4) . . . . ?
N1 Cu1 N2 C6 -120.5(4) . . . . ?
O2 Cu1 N2 C6 139.3(4) . . . . ?
N7 Cu1 N2 C2 83.5(8) . . . . ?
O1 Cu1 N2 C2 178.4(4) . . . . ?
N1 Cu1 N2 C2 -2.4(4) . . . . ?
O2 Cu1 N2 C2 -102.6(4) . . . . ?
N4 Cu2 N3 C7 -159.1(3) . . . . ?
O4 Cu2 N3 C7 -73.1(6) . . . . ?
O3 Cu2 N3 C7 6.1(3) . . . . ?
O1S Cu2 N3 C7 102.0(3) . . . . ?
N4 Cu2 N3 C9 14.2(3) . . . . ?
O4 Cu2 N3 C9 100.2(5) . . . . ?
O3 Cu2 N3 C9 179.4(3) . . . . ?
O1S Cu2 N3 C9 -84.8(3) . . . . ?
N3 Cu2 N4 C14 163.9(3) . . . . ?
O4 Cu2 N4 C14 -0.5(3) . . . . ?
O3 Cu2 N4 C14 76.5(6) . . . . ?
O1S Cu2 N4 C14 -88.4(3) . . . . ?
N3 Cu2 N4 C11 -15.2(4) . . . . ?
O4 Cu2 N4 C11 -179.5(3) . . . . ?
O3 Cu2 N4 C11 -102.6(6) . . . . ?
O1S Cu2 N4 C11 92.5(3) . . . . ?
O5 Cu3 N5 C18 -56.5(5) . . . . ?
O2S Cu3 N5 C18 26.0(8) . . . . ?
N6 Cu3 N5 C18 125.1(5) . . . . ?
O6 Cu3 N5 C18 -137.1(4) . . . . ?
O5 Cu3 N5 C16 -175.9(5) . . . . ?
O2S Cu3 N5 C16 -93.5(7) . . . . ?
N6 Cu3 N5 C16 5.7(5) . . . . ?
O6 Cu3 N5 C16 103.4(4) . . . . ?
O5 Cu3 N5 C19 63.4(5) . . . . ?
O2S Cu3 N5 C19 145.8(6) . . . . ?
N6 Cu3 N5 C19 -115.0(5) . . . . ?
O6 Cu3 N5 C19 -17.3(5) . . . . ?
O5 Cu3 N6 C20 -174(54) . . . . ?
O2S Cu3 N6 C20 59.1(6) . . . . ?
N5 Cu3 N6 C20 -99.2(6) . . . . ?
O6 Cu3 N6 C20 153.9(6) . . . . ?
O5 Cu3 N6 C17 -52(7) . . . . ?
O2S Cu3 N6 C17 -179.7(5) . . . . ?
N5 Cu3 N6 C17 22.1(5) . . . . ?
O6 Cu3 N6 C17 -84.8(5) . . . . ?
O5 Cu3 N6 C21 65(7) . . . . ?
O2S Cu3 N6 C21 -62.2(5) . . . . ?
N5 Cu3 N6 C21 139.6(5) . . . . ?
O6 Cu3 N6 C21 32.7(5) . . . . ?
O1 Cu1 N7 C22 66(3) . . . . ?
N1 Cu1 N7 C22 -115(3) . . . . ?
N2 Cu1 N7 C22 160(2) . . . . ?
O2 Cu1 N7 C22 -14(3) . . . . ?
C4 N1 C1 C2 -88.7(9) . . . . ?
C3 N1 C1 C2 152.6(8) . . . . ?
Cu1 N1 C1 C2 34.3(10) . . . . ?
N1 C1 C2 N2 -39.3(12) . . . . ?
C5 N2 C2 C1 -99.7(9) . . . . ?
C6 N2 C2 C1 140.5(8) . . . . ?
Cu1 N2 C2 C1 22.1(9) . . . . ?
Cu1 O1 C7 N3 -172.8(3) . . . . ?
Cu1 O1 C7 C8 5.0(5) . . . . ?
C9 N3 C7 O1 0.7(7) . . . . ?
Cu2 N3 C7 O1 174.3(3) . . . . ?
C9 N3 C7 C8 -177.3(3) . . . . ?
Cu2 N3 C7 C8 -3.7(4) . . . . ?
Cu1 O2 C8 O3 177.4(4) . . . . ?
Cu1 O2 C8 C7 -1.9(4) . . . . ?
Cu2 O3 C8 O2 -171.6(3) . . . . ?
Cu2 O3 C8 C7 7.7(4) . . . . ?
O1 C7 C8 O2 -1.8(6) . . . . ?
N3 C7 C8 O2 176.4(4) . . . . ?
O1 C7 C8 O3 178.9(4) . . . . ?
N3 C7 C8 O3 -3.0(5) . . . . ?
C7 N3 C9 C10 133.7(4) . . . . ?
Cu2 N3 C9 C10 -39.1(5) . . . . ?
N3 C9 C10 C12 -60.2(5) . . . . ?
N3 C9 C10 C11 63.4(5) . . . . ?
N3 C9 C10 C13 -179.7(4) . . . . ?
C14 N4 C11 C10 -138.1(4) . . . . ?
Cu2 N4 C11 C10 40.9(5) . . . . ?
C12 C10 C11 N4 59.3(5) . . . . ?
C9 C10 C11 N4 -64.2(5) . . . . ?
C13 C10 C11 N4 179.1(4) . . . . ?
Cu3 O5 C14 N4 -177.5(3) . . . . ?
Cu3 O5 C14 C15 1.8(5) . . . . ?
C11 N4 C14 O5 -0.2(7) . . . . ?
Cu2 N4 C14 O5 -179.3(3) . . . . ?
C11 N4 C14 C15 -179.6(3) . . . . ?
Cu2 N4 C14 C15 1.3(4) . . . . ?
Cu3 O6 C15 O4 -179.8(3) . . . . ?
Cu3 O6 C15 C14 0.3(4) . . . . ?
Cu2 O4 C15 O6 -178.5(3) . . . . ?
Cu2 O4 C15 C14 1.5(4) . . . . ?
O5 C14 C15 O6 -1.4(6) . . . . ?
N4 C14 C15 O6 178.0(4) . . . . ?
O5 C14 C15 O4 178.7(4) . . . . ?
N4 C14 C15 O4 -1.9(5) . . . . ?
C18 N5 C16 C17 -154.4(8) . . . . ?
C19 N5 C16 C17 84.6(9) . . . . ?
Cu3 N5 C16 C17 -33.6(9) . . . . ?
N5 C16 C17 N6 55.6(10) . . . . ?
C20 N6 C17 C16 74.5(9) . . . . ?
C21 N6 C17 C16 -166.0(6) . . . . ?
Cu3 N6 C17 C16 -46.5(8) . . . . ?
Cu1 N7 C22 S1 -132(24) . . . . ?
